data_7154637
loop_
_publ_author_name
'Kutty, Samuel K.'
'Barraud, Nicolas'
'Ho, Kitty K. K.'
'Iskander, George M.'
'Griffith, Renate'
'Rice, Scott A.'
'Bhadbhade, Mohan'
'Willcox, Mark D. P.'
'Black, David StC'
'Kumar, Naresh'

_publ_section_title
;
 Hybrids of acylated homoserine lactone and nitric oxide donors as
 inhibitors of quorum sensing and virulence factors in Pseudomonas
 aeruginosa.
;
_journal_issue 38
_journal_name_full 'Organic &amp; biomolecular chemistry'
_journal_page_first 9850
_journal_page_last 9861
_journal_paper_doi 10.1039/c5ob01373a
_journal_volume 13
_journal_year 2015
_chemical_formula_moiety 'C18 H17 N7 O10, C H Cl3'
_chemical_formula_sum 'C19 H18 Cl3 N7 O10'
_chemical_formula_weight 610.75
_space_group_crystal_system monoclinic
_space_group_IT_number 14
_space_group_name_Hall '-P 2ybc'
_space_group_name_H-M_alt 'P 1 21/c 1'
_symmetry_space_group_name_Hall '-P 2ybc'
_symmetry_space_group_name_H-M 'P 1 21/c 1'
_atom_sites_solution_hydrogens geom
_audit_creation_date 2015-06-24
_audit_creation_method
;
Olex2 1.2
(compiled 2015.01.26 svn.r3150 for OlexSys, GUI svn.r4998)
;
_audit_update_record
;
2015-06-24 deposited with the CCDC.
2015-08-11 downloaded from the CCDC.
;
_cell_angle_alpha 90
_cell_angle_beta 108.884(2)
_cell_angle_gamma 90
_cell_formula_units_Z 4
_cell_length_a 12.6131(5)
_cell_length_b 26.0490(10)
_cell_length_c 8.1912(4)
_cell_measurement_reflns_used 4890
_cell_measurement_temperature 156(2)
_cell_measurement_theta_max 23.892
_cell_measurement_theta_min 3.058
_cell_volume 2546.43(19)
_computing_cell_refinement 'SAINT v7.46A (Bruker, 2008)'
_computing_data_reduction 'SAINT v7.46A (Bruker, 2008)'
_computing_molecular_graphics 'Olex2 (Dolomanov et al., 2009)'
_computing_publication_material 'Olex2 (Dolomanov et al., 2009)'
_computing_structure_refinement 'ShelXL (Sheldrick, 2008)'
_diffrn_ambient_temperature 155.86
_diffrn_measured_fraction_theta_full 0.996
_diffrn_measured_fraction_theta_max 0.996
_diffrn_measurement_device_type 'CCD area detector'
_diffrn_measurement_method 'phi and omega scans'
_diffrn_radiation_monochromator graphite
_diffrn_radiation_type MoK\a
_diffrn_radiation_wavelength 0.71073
_diffrn_reflns_av_R_equivalents 0.0378
_diffrn_reflns_av_unetI/netI 0.0354
_diffrn_reflns_laue_measured_fraction_full 0.996
_diffrn_reflns_laue_measured_fraction_max 0.996
_diffrn_reflns_limit_h_max 14
_diffrn_reflns_limit_h_min -14
_diffrn_reflns_limit_k_max 27
_diffrn_reflns_limit_k_min -30
_diffrn_reflns_limit_l_max 9
_diffrn_reflns_limit_l_min -9
_diffrn_reflns_number 17884
_diffrn_reflns_point_group_measured_fraction_full 0.996
_diffrn_reflns_point_group_measured_fraction_max 0.996
_diffrn_reflns_theta_full 25.000
_diffrn_reflns_theta_max 25.000
_diffrn_reflns_theta_min 1.563
_exptl_absorpt_coefficient_mu 0.428
_exptl_absorpt_correction_T_max 0.7459
_exptl_absorpt_correction_T_min 0.6667
_exptl_absorpt_correction_type multi-scan
_exptl_absorpt_process_details
;
SADABS-2007/4 (Bruker,2007/4) was used for absorption correction.
wR2(int) was 0.0516 before and 0.0439 after correction.
The Ratio of minimum to maximum transmission is 0.8938.
The \l/2 correction factor is 0.0015.
;
_exptl_crystal_colour colourless
_exptl_crystal_colour_primary colourless
_exptl_crystal_density_diffrn 1.593
_exptl_crystal_description plate
_exptl_crystal_F_000 1248
_exptl_crystal_size_max 0.297
_exptl_crystal_size_mid 0.102
_exptl_crystal_size_min 0.047
_refine_diff_density_max 1.442
_refine_diff_density_min -1.246
_refine_diff_density_rms 0.292
_refine_ls_extinction_method none
_refine_ls_goodness_of_fit_ref 3.511
_refine_ls_hydrogen_treatment constr
_refine_ls_matrix_type full
_refine_ls_number_parameters 380
_refine_ls_number_reflns 4460
_refine_ls_number_restraints 12
_refine_ls_restrained_S_all 3.507
_refine_ls_R_factor_all 0.2858
_refine_ls_R_factor_gt 0.2697
_refine_ls_shift/su_max 0.005
_refine_ls_shift/su_mean 0.001
_refine_ls_structure_factor_coef Fsqd
_refine_ls_weighting_details 'w=1/[\s^2^(Fo^2^)+(0.2000P)^2^] where P=(Fo^2^+2Fc^2^)/3'
_refine_ls_weighting_scheme calc
_refine_ls_wR_factor_gt 0.6670
_refine_ls_wR_factor_ref 0.6748
_reflns_Friedel_coverage 0.000
_reflns_number_gt 3699
_reflns_number_total 4460
_reflns_threshold_expression 'I > 2\s(I)'
_cod_data_source_file c5ob01373a2.cif
_cod_data_source_block sam12_p21byc
_cod_depositor_comments 'Adding full bibliography for 7154637--7154638.cif.'
_cod_database_code 7154637
_shelx_space_group_comment
;
The symmetry employed for this shelxl refinement is uniquely defined
by the following loop, which should always be used as a source of
symmetry information in preference to the above space-group names.
They are only intended as comments.
;
_olex2_refinement_description
;
1. Fixed Uiso
 At 1.2 times of:
  All C(H) groups, All C(H,H) groups
 At 1.5 times of:
  All O(H) groups
2. Shared sites
{C2X, C2X'}
{C19, C19'}
3. Uiso/Uaniso restraints and constraints
Uanis(C2X) = Uanis(C2X')
Uanis(C19) = Uanis(C19')
4. Rigid body (RIGU) restrains
 O10, C3X
 with sigma for 1-2 distances of 0.004 and sigma for 1-3 distances of 0.004
 O0AA, C1AA
 with sigma for 1-2 distances of 0.004 and sigma for 1-3 distances of 0.004
 C19, C18
 with sigma for 1-2 distances of 0.004 and sigma for 1-3 distances of 0.004
 N7, C0AA
 with sigma for 1-2 distances of 0.004 and sigma for 1-3 distances of 0.004
5. Others
 Fixed Sof: C19(0.5) C18(0.5) O10(0.5) C3X(0.5) H3XA(0.5) H3XB(0.5) C2X(0.5)
 H2XA(0.5) H2XB(0.5) C0AA(0.5) O0AA(0.5) C1AA(0.5) H1AA(0.5) H1AB(0.5)
 C19'(0.5) C2X'(0.5)
6.a Ternary CH refined with riding coordinates:
 C1CL(H1CL)
6.b Secondary CH2 refined with riding coordinates:
 C11(H11A,H11B), C9(H9A,H9B), C12(H12A,H12B), C10(H10A,H10B), C3X(H3XA,H3XB),
 C2X(H2XA,H2XB), C1AA(H1AA,H1AB)
6.c Aromatic/amide H refined with riding coordinates:
 C3(H3), C6(H6), C1(H1), C15(H15), C14(H14)
6.d Idealised tetrahedral OH refined as rotating group:
 O6(H6A)
;
_shelx_shelxl_version_number 2014/7
_olex2_submission_special_instructions 'No special instructions were received'

loop_
_space_group_symop_operation_xyz
'x, y, z'
'-x, y+1/2, -z+1/2'
'-x, -y, -z'
'x, -y-1/2, z-1/2'

loop_
_atom_site_label
_atom_site_type_symbol
_atom_site_fract_x
_atom_site_fract_y
_atom_site_fract_z
_atom_site_U_iso_or_equiv
_atom_site_adp_type
_atom_site_occupancy
_atom_site_site_symmetry_order
_atom_site_calc_flag
_atom_site_refinement_flags_posn
_atom_site_refinement_flags_adp
_atom_site_refinement_flags_occupancy
_atom_site_disorder_assembly
_atom_site_disorder_group
C3 C -0.2757(11) 0.1740(5) 0.1550(18) 0.040(3) Uani 1 1 d . . . . .
H3 H -0.3163 0.1447 0.1702 0.047 Uiso 1 1 calc R . . . .
C6 C -0.1572(10) 0.2606(5) 0.0946(16) 0.034(3) Uani 1 1 d . . . . .
H6 H -0.1198 0.2895 0.0686 0.041 Uiso 1 1 calc R . . . .
C4 C -0.1767(11) 0.1698(5) 0.1044(16) 0.039(3) Uani 1 1 d . . . . .
C5 C -0.1199(11) 0.2107(6) 0.0802(17) 0.043(3) Uani 1 1 d . . . . .
C1 C -0.2514(10) 0.2667(5) 0.1485(15) 0.032(3) Uani 1 1 d . . . . .
H1 H -0.2776 0.3000 0.1642 0.038 Uiso 1 1 calc R . . . .
C2 C -0.3069(10) 0.2216(6) 0.1792(15) 0.036(3) Uani 1 1 d . . . . .
N1 N -0.4038(11) 0.2287(6) 0.2380(16) 0.052(3) Uani 1 1 d . . . . .
N2 N -0.1437(11) 0.1149(4) 0.0896(16) 0.043(3) Uani 1 1 d . . . . .
O4 O -0.0480(9) 0.1064(4) 0.0991(14) 0.049(3) Uani 1 1 d . . . . .
O3 O -0.2098(11) 0.0817(5) 0.078(2) 0.075(4) Uani 1 1 d . . . . .
O1 O -0.4434(9) 0.2724(5) 0.2447(17) 0.059(3) Uani 1 1 d . . . . .
O2 O -0.4470(15) 0.1882(6) 0.266(2) 0.091(5) Uani 1 1 d . . . . .
O5 O -0.0249(9) 0.2028(4) 0.0274(14) 0.047(3) Uani 1 1 d . . . . .
N3 N 0.0237(9) 0.2503(5) 0.0107(17) 0.041(3) Uani 1 1 d . . . . .
N4 N 0.1065(10) 0.2375(5) -0.0376(15) 0.045(3) Uani 1 1 d . . . . .
O6 O 0.1424(10) 0.1950(4) -0.0567(17) 0.056(3) Uani 1 1 d . . . . .
H6A H 0.1644 0.1953 -0.1431 0.084 Uiso 1 1 calc GR . . . .
N5 N 0.1669(11) 0.2812(4) -0.0779(15) 0.042(3) Uani 1 1 d . . . . .
C11 C 0.1887(13) 0.3737(6) -0.086(2) 0.050(4) Uani 1 1 d . . . . .
H11A H 0.1564 0.3756 -0.2131 0.060 Uiso 1 1 calc R . . . .
H11B H 0.1742 0.4068 -0.0377 0.060 Uiso 1 1 calc R . . . .
C9 C 0.2861(14) 0.2735(6) -0.014(2) 0.056(4) Uani 1 1 d . . . . .
H9A H 0.3051 0.2391 -0.0479 0.067 Uiso 1 1 calc R . . . .
H9B H 0.3138 0.2760 0.1131 0.067 Uiso 1 1 calc R . . . .
C12 C 0.1325(12) 0.3302(6) -0.0186(19) 0.047(4) Uani 1 1 d . . . . .
H12A H 0.1563 0.3310 0.1090 0.056 Uiso 1 1 calc R . . . .
H12B H 0.0500 0.3339 -0.0640 0.056 Uiso 1 1 calc R . . . .
C10 C 0.3398(15) 0.3144(6) -0.091(3) 0.060(5) Uani 1 1 d . . . . .
H10A H 0.4223 0.3105 -0.0489 0.073 Uiso 1 1 calc R . . . .
H10B H 0.3135 0.3115 -0.2187 0.073 Uiso 1 1 calc R . . . .
N6 N 0.3070(10) 0.3652(4) -0.0376(15) 0.042(3) Uani 1 1 d . . . . .
C13 C 0.3805(16) 0.4034(7) 0.041(3) 0.059(4) Uani 1 1 d . . . . .
C16 C 0.6898(13) 0.4231(7) 0.129(2) 0.060(5) Uani 1 1 d . . . . .
C15 C 0.5700(14) 0.4348(8) 0.077(3) 0.077(7) Uani 1 1 d . . . . .
H15 H 0.5424 0.4690 0.0584 0.093 Uiso 1 1 calc R . . . .
C14 C 0.497(2) 0.3912(8) 0.056(3) 0.082(6) Uani 1 1 d . . . . .
H14 H 0.5222 0.3570 0.0514 0.098 Uiso 1 1 calc R . . . .
O7 O 0.3447(10) 0.4424(5) 0.0718(15) 0.057(3) Uani 1 1 d . . . . .
O8 O 0.7364(12) 0.3857(5) 0.2091(19) 0.083(5) Uani 1 1 d . . . . .
C19 C 0.9210(10) 0.4200(6) 0.0655(15) 0.035(3) Uani 0.5 1 d . U P A 2
N7 N 0.7499(13) 0.4617(7) 0.090(2) 0.071(5) Uani 1 1 d . U . . .
C18 C 0.861(3) 0.4694(12) 0.098(4) 0.043(7) Uani 0.5 1 d . U P A 2
O9 O 0.8827(10) 0.3894(5) -0.0500(15) 0.065(3) Uani 1 1 d . . . . .
O10 O 1.0453(15) 0.4374(9) 0.124(3) 0.043(5) Uani 0.5 1 d . U P A 1
Cl1 Cl 0.5376(4) 0.4379(2) 0.5926(11) 0.099(3) Uani 1 1 d . . . . .
Cl2 Cl 0.3370(8) 0.3739(3) 0.4424(10) 0.124(3) Uani 1 1 d . . . . .
Cl3 Cl 0.3278(5) 0.4643(3) 0.6295(7) 0.093(2) Uani 1 1 d . . . . .
C1CL C 0.3946(15) 0.4349(7) 0.493(2) 0.068(5) Uani 1 1 d . . . . .
H1CL H 0.3756 0.4552 0.3834 0.082 Uiso 1 1 calc R . . . .
C3X C 1.060(3) 0.4863(18) 0.256(5) 0.055(9) Uani 0.5 1 d . U P A 1
H3XA H 1.1220 0.4810 0.3652 0.066 Uiso 0.5 1 calc R . P A 1
H3XB H 1.0711 0.5189 0.2021 0.066 Uiso 0.5 1 calc R . P A 1
C2X C 0.9405(19) 0.4841(12) 0.284(3) 0.091(8) Uani 0.5 1 d . . P A 2
H2XA H 0.9451 0.5217 0.3021 0.109 Uiso 0.5 1 calc R . P A 2
H2XB H 0.9168 0.4675 0.3756 0.109 Uiso 0.5 1 calc R . P A 2
C0AA C 0.877(2) 0.4510(13) 0.184(4) 0.040(6) Uani 0.5 1 d . U P A 1
O0AA O 1.022(3) 0.4084(10) 0.182(3) 0.068(7) Uani 0.5 1 d . U P A 2
C1AA C 1.045(4) 0.4629(18) 0.276(7) 0.09(2) Uani 0.5 1 d . U P A 2
H1AA H 1.0992 0.4589 0.3936 0.105 Uiso 0.5 1 calc R . P A 2
H1AB H 1.0786 0.4864 0.2107 0.105 Uiso 0.5 1 calc R . P A 2
C19' C 0.9210(10) 0.4200(6) 0.0655(15) 0.035(3) Uani 0.5 1 d . . P A 1
C2X' C 0.9405(19) 0.4841(12) 0.284(3) 0.091(8) Uani 0.5 1 d . . P A 1

loop_
_atom_site_aniso_label
_atom_site_aniso_U_11
_atom_site_aniso_U_22
_atom_site_aniso_U_33
_atom_site_aniso_U_23
_atom_site_aniso_U_13
_atom_site_aniso_U_12
C3 0.036(7) 0.023(7) 0.053(7) -0.007(6) 0.005(6) -0.008(6)
C6 0.029(6) 0.037(8) 0.038(6) 0.009(5) 0.012(5) -0.005(5)
C4 0.044(7) 0.022(7) 0.038(6) 0.003(5) -0.003(5) 0.009(6)
C5 0.034(7) 0.052(9) 0.042(7) 0.002(6) 0.012(6) 0.013(6)
C1 0.031(6) 0.026(7) 0.034(6) -0.003(5) 0.004(5) 0.006(5)
C2 0.028(6) 0.054(9) 0.025(5) -0.003(5) 0.008(5) -0.008(6)
N1 0.043(7) 0.069(10) 0.043(6) 0.005(6) 0.013(5) -0.004(7)
N2 0.047(7) 0.022(6) 0.056(7) -0.010(5) 0.010(5) 0.002(5)
O4 0.044(6) 0.026(5) 0.067(6) -0.009(5) 0.005(5) 0.002(4)
O3 0.066(8) 0.031(6) 0.120(11) -0.014(7) 0.020(7) -0.012(6)
O1 0.044(6) 0.062(8) 0.080(8) 0.013(6) 0.031(6) 0.016(5)
O2 0.128(13) 0.070(10) 0.111(11) 0.013(8) 0.089(11) -0.013(9)
O5 0.057(6) 0.029(5) 0.063(6) -0.004(4) 0.028(5) -0.002(5)
N3 0.027(5) 0.040(7) 0.063(7) -0.002(6) 0.022(5) -0.006(5)
N4 0.038(6) 0.055(9) 0.042(6) 0.008(5) 0.014(5) -0.001(6)
O6 0.072(7) 0.015(5) 0.089(8) 0.005(5) 0.037(6) 0.012(5)
N5 0.066(8) 0.017(6) 0.045(6) -0.005(4) 0.019(6) -0.005(5)
C11 0.045(8) 0.047(9) 0.048(8) 0.003(7) 0.001(6) 0.016(7)
C9 0.063(10) 0.042(9) 0.084(11) 0.004(8) 0.054(9) 0.010(7)
C12 0.038(7) 0.053(10) 0.050(7) -0.016(7) 0.016(6) 0.016(7)
C10 0.069(10) 0.035(9) 0.110(14) 0.018(8) 0.074(11) 0.015(8)
N6 0.046(7) 0.029(6) 0.053(6) 0.002(5) 0.022(5) 0.020(5)
C13 0.070(11) 0.030(9) 0.082(11) 0.018(8) 0.032(9) -0.001(8)
C16 0.028(7) 0.060(11) 0.073(10) -0.005(9) -0.008(7) 0.014(7)
C15 0.031(8) 0.054(12) 0.16(2) 0.016(12) 0.041(10) 0.006(7)
C14 0.087(14) 0.063(13) 0.099(15) -0.015(11) 0.035(12) 0.031(12)
O7 0.052(6) 0.048(8) 0.069(7) 0.011(5) 0.018(5) -0.016(5)
O8 0.078(9) 0.040(7) 0.089(9) -0.011(6) -0.029(8) 0.007(6)
C19 0.029(6) 0.044(7) 0.028(6) 0.002(5) 0.003(5) 0.008(5)
N7 0.044(7) 0.081(11) 0.088(10) -0.034(9) 0.019(7) -0.013(7)
C18 0.060(18) 0.044(11) 0.050(15) 0.023(10) 0.050(15) 0.012(11)
O9 0.064(7) 0.073(8) 0.061(7) -0.036(6) 0.023(6) -0.013(6)
O10 0.025(9) 0.046(13) 0.045(10) -0.001(10) -0.007(8) 0.005(8)
Cl1 0.046(3) 0.051(3) 0.198(7) 0.040(3) 0.035(3) 0.009(2)
Cl2 0.174(8) 0.070(4) 0.104(5) 0.009(3) 0.010(5) -0.061(4)
Cl3 0.059(3) 0.147(6) 0.074(3) 0.020(3) 0.022(2) 0.026(3)
C1CL 0.051(10) 0.071(13) 0.067(10) 0.025(9) -0.003(8) -0.014(9)
C3X 0.039(18) 0.055(17) 0.057(15) -0.012(15) -0.006(13) 0.002(15)
C2X 0.076(14) 0.14(2) 0.056(11) -0.038(12) 0.015(10) -0.010(14)
C0AA 0.038(10) 0.036(15) 0.054(14) -0.031(13) 0.027(9) -0.020(9)
O0AA 0.12(2) 0.037(13) 0.045(12) -0.023(10) 0.018(14) -0.020(13)
C1AA 0.04(2) 0.052(18) 0.11(4) -0.06(2) -0.05(2) 0.016(16)
C19' 0.029(6) 0.044(7) 0.028(6) 0.002(5) 0.003(5) 0.008(5)
C2X' 0.076(14) 0.14(2) 0.056(11) -0.038(12) 0.015(10) -0.010(14)

loop_
_atom_type_symbol
_atom_type_description
_atom_type_scat_dispersion_real
_atom_type_scat_dispersion_imag
_atom_type_scat_source
C C 0.0033 0.0016 'International Tables Vol C Tables 4.2.6.8 and 6.1.1.4'
H H 0.0000 0.0000 'International Tables Vol C Tables 4.2.6.8 and 6.1.1.4'
Cl Cl 0.1484 0.1585 'International Tables Vol C Tables 4.2.6.8 and 6.1.1.4'
N N 0.0061 0.0033 'International Tables Vol C Tables 4.2.6.8 and 6.1.1.4'
O O 0.0106 0.0060 'International Tables Vol C Tables 4.2.6.8 and 6.1.1.4'

loop_
_geom_angle_atom_site_label_1
_geom_angle_atom_site_label_2
_geom_angle_atom_site_label_3
_geom_angle
C4 C3 H3 122.0
C2 C3 H3 122.0
C2 C3 C4 115.9(12)
C5 C6 H6 120.8
C5 C6 C1 118.3(12)
C1 C6 H6 120.8
C3 C4 N2 112.5(12)
C5 C4 C3 122.6(12)
C5 C4 N2 124.8(13)
C6 C5 O5 120.2(13)
C4 C5 C6 121.1(12)
C4 C5 O5 118.5(13)
C6 C1 H1 120.9
C6 C1 C2 118.2(12)
C2 C1 H1 120.9
C3 C2 C1 123.6(12)
C3 C2 N1 118.9(13)
C1 C2 N1 117.6(13)
O1 N1 C2 121.1(13)
O2 N1 C2 114.7(14)
O2 N1 O1 123.9(14)
O4 N2 C4 117.8(12)
O3 N2 C4 119.6(13)
O3 N2 O4 122.5(12)
N3 O5 C5 109.8(10)
N4 N3 O5 103.0(11)
N3 N4 N5 113.8(12)
O6 N4 N3 130.6(13)
O6 N4 N5 115.6(12)
N4 O6 H6A 109.5
N4 N5 C12 111.5(12)
C9 N5 N4 111.7(11)
C9 N5 C12 112.6(12)
H11A C11 H11B 108.1
C12 C11 H11A 109.6
C12 C11 H11B 109.6
N6 C11 H11A 109.6
N6 C11 H11B 109.6
N6 C11 C12 110.4(12)
N5 C9 H9A 110.1
N5 C9 H9B 110.1
N5 C9 C10 108.1(14)
H9A C9 H9B 108.4
C10 C9 H9A 110.1
C10 C9 H9B 110.1
N5 C12 C11 107.6(11)
N5 C12 H12A 110.2
N5 C12 H12B 110.2
C11 C12 H12A 110.2
C11 C12 H12B 110.2
H12A C12 H12B 108.5
C9 C10 H10A 110.2
C9 C10 H10B 110.2
H10A C10 H10B 108.5
N6 C10 C9 107.4(11)
N6 C10 H10A 110.2
N6 C10 H10B 110.2
C11 N6 C10 114.7(13)
C13 N6 C11 120.3(13)
C13 N6 C10 124.9(13)
N6 C13 C14 112.8(16)
O7 C13 N6 118.7(17)
O7 C13 C14 128.0(18)
O8 C16 C15 127(2)
O8 C16 N7 120.7(16)
N7 C16 C15 112.3(16)
C16 C15 H15 122.2
C14 C15 C16 115.5(17)
C14 C15 H15 122.2
C13 C14 H14 122.5
C15 C14 C13 115.0(16)
C15 C14 H14 122.5
O9 C19 C18 125.7(18)
O9 C19 O0AA 116.8(15)
O0AA C19 C18 117.4(19)
C16 N7 C18 136(2)
C16 N7 C0AA 108(2)
C19 C18 C2X 100(2)
N7 C18 C19 114(2)
N7 C18 C2X 113(2)
C19' O10 C3X 108.5(19)
Cl1 C1CL Cl2 116.5(12)
Cl1 C1CL Cl3 108.5(11)
Cl1 C1CL H1CL 108.1
Cl2 C1CL Cl3 107.2(11)
Cl2 C1CL H1CL 108.1
Cl3 C1CL H1CL 108.1
O10 C3X H3XA 112.0
O10 C3X H3XB 112.0
H3XA C3X H3XB 109.6
C2X' C3X O10 99(3)
C2X' C3X H3XA 112.0
C2X' C3X H3XB 112.0
C18 C2X H2XA 111.8
C18 C2X H2XB 111.9
H2XA C2X H2XB 109.6
C1AA C2X C18 100(2)
C1AA C2X H2XA 111.8
C1AA C2X H2XB 111.9
C19' C0AA N7 108.0(19)
C2X' C0AA N7 122(3)
C2X' C0AA C19' 120(2)
C19 O0AA C1AA 97(2)
C2X C1AA O0AA 109(3)
C2X C1AA H1AA 109.8
C2X C1AA H1AB 109.9
O0AA C1AA H1AA 109.8
O0AA C1AA H1AB 109.8
H1AA C1AA H1AB 108.3
O9 C19' O10 122.8(13)
O9 C19' C0AA 136.4(15)
C0AA C19' O10 100.8(15)
C0AA C2X' C3X 111(2)

loop_
_geom_bond_atom_site_label_1
_geom_bond_atom_site_label_2
_geom_bond_distance
C3 H3 0.9500
C3 C4 1.44(2)
C3 C2 1.34(2)
C6 H6 0.9500
C6 C5 1.40(2)
C6 C1 1.404(19)
C4 C5 1.33(2)
C4 N2 1.506(17)
C5 O5 1.414(17)
C1 H1 0.9500
C1 C2 1.431(19)
C2 N1 1.464(19)
N1 O1 1.252(18)
N1 O2 1.242(19)
N2 O4 1.205(16)
N2 O3 1.183(17)
O5 N3 1.409(16)
N3 N4 1.276(17)
N4 O6 1.225(16)
N4 N5 1.466(17)
O6 H6A 0.8400
N5 C9 1.44(2)
N5 C12 1.479(18)
C11 H11A 0.9900
C11 H11B 0.9900
C11 C12 1.53(2)
C11 N6 1.431(18)
C9 H9A 0.9900
C9 H9B 0.9900
C9 C10 1.50(2)
C12 H12A 0.9900
C12 H12B 0.9900
C10 H10A 0.9900
C10 H10B 0.9900
C10 N6 1.496(19)
N6 C13 1.37(2)
C13 C14 1.47(3)
C13 O7 1.17(2)
C16 C15 1.46(2)
C16 O8 1.21(2)
C16 N7 1.36(3)
C15 H15 0.9500
C15 C14 1.44(3)
C14 H14 0.9500
C19 C18 1.56(3)
C19 O9 1.211(17)
C19 O0AA 1.35(3)
N7 C18 1.39(3)
N7 C0AA 1.57(4)
C18 C2X 1.58(4)
O9 C19' 1.211(17)
O10 C3X 1.64(5)
O10 C19' 1.55(2)
Cl1 C1CL 1.725(18)
Cl2 C1CL 1.741(19)
Cl3 C1CL 1.78(2)
C1CL H1CL 1.0000
C3X H3XA 0.9900
C3X H3XB 0.9900
C3X C2X' 1.60(5)
C2X H2XA 0.9900
C2X H2XB 0.9900
C2X C1AA 1.46(5)
C0AA C19' 1.50(3)
C0AA C2X' 1.27(3)
O0AA C1AA 1.59(4)
C1AA H1AA 0.9900
C1AA H1AB 0.9900

loop_
_geom_torsion_atom_site_label_1
_geom_torsion_atom_site_label_2
_geom_torsion_atom_site_label_3
_geom_torsion_atom_site_label_4
_geom_torsion
C3 C4 C5 C6 -3(2)
C3 C4 C5 O5 -178.8(12)
C3 C4 N2 O4 -158.4(12)
C3 C4 N2 O3 17.7(18)
C3 C2 N1 O1 -172.3(13)
C3 C2 N1 O2 2.4(19)
C6 C5 O5 N3 4.9(17)
C6 C1 C2 C3 -1.9(18)
C6 C1 C2 N1 179.1(11)
C4 C3 C2 C1 3.5(19)
C4 C3 C2 N1 -177.4(11)
C4 C5 O5 N3 -179.5(11)
C5 C6 C1 C2 -2.4(17)
C5 C4 N2 O4 19(2)
C5 C4 N2 O3 -164.6(15)
C5 O5 N3 N4 -179.7(10)
C1 C6 C5 C4 4.9(19)
C1 C6 C5 O5 -179.6(11)
C1 C2 N1 O1 6.9(18)
C1 C2 N1 O2 -178.5(13)
C2 C3 C4 C5 -1.0(19)
C2 C3 C4 N2 176.8(11)
N2 C4 C5 C6 179.3(11)
N2 C4 C5 O5 3.7(19)
O5 N3 N4 O6 -4.0(19)
O5 N3 N4 N5 175.4(10)
N3 N4 N5 C9 138.9(13)
N3 N4 N5 C12 11.9(16)
N4 N5 C9 C10 168.7(13)
N4 N5 C12 C11 -173.1(10)
O6 N4 N5 C9 -41.6(16)
O6 N4 N5 C12 -168.6(12)
N5 C9 C10 N6 59.1(19)
C11 N6 C13 C14 -170.6(16)
C11 N6 C13 O7 2(2)
C9 N5 C12 C11 60.4(15)
C9 C10 N6 C11 -57.2(19)
C9 C10 N6 C13 127.2(17)
C12 N5 C9 C10 -64.9(17)
C12 C11 N6 C10 54.7(16)
C12 C11 N6 C13 -129.5(15)
C10 N6 C13 C14 5(2)
C10 N6 C13 O7 177.4(15)
N6 C11 C12 N5 -53.0(15)
N6 C13 C14 C15 158.4(19)
C16 C15 C14 C13 167(2)
C16 N7 C18 C19 33(4)
C16 N7 C18 C2X -80(3)
C16 N7 C0AA C19' 90(2)
C16 N7 C0AA C2X' -125(3)
C15 C16 N7 C18 -174(3)
C15 C16 N7 C0AA 168.2(18)
O7 C13 C14 C15 -13(3)
O8 C16 C15 C14 -26(3)
O8 C16 N7 C18 10(4)
O8 C16 N7 C0AA -7(2)
C19 C18 C2X C1AA 29(3)
C19 O0AA C1AA C2X 36(5)
N7 C16 C15 C14 159(2)
N7 C18 C2X C1AA 151(3)
N7 C0AA C19' O9 -28(4)
N7 C0AA C19' O10 151(2)
N7 C0AA C2X' C3X -139(3)
C18 C19 O0AA C1AA -15(4)
C18 C2X C1AA O0AA -42(5)
O9 C19 C18 N7 46(3)
O9 C19 C18 C2X 167.7(17)
O9 C19 O0AA C1AA 169(3)
O10 C3X C2X' C0AA -7(4)
C3X O10 C19' O9 170(2)
C3X O10 C19' C0AA -10(3)
O0AA C19 C18 N7 -129(3)
O0AA C19 C18 C2X -8(3)
C19' O10 C3X C2X' 10(3)
C19' C0AA C2X' C3X 1(5)
C2X' C0AA C19' O9 -173(3)
C2X' C0AA C19' O10 6(4)
